data_8105524
loop_
_publ_author_name
'Ren, Zong-Li'
'Liu, Chang'
'Wang, Lan'
'Peng, Yun-Dong'
'Dong, Wen-Kui'

_publ_contact_author_address
;
 School of Chemical and Biological Engineering
 Lanzhou Jiaotong University
 Lanzhou 730070
 People's Republic of China
;
_publ_contact_author_email dongwk@126.com
_publ_contact_author_name 'Wen-Kui Dong'
_publ_contact_author_phone '0086 931 4938703'
_publ_section_title
;
 Synthesis and crystal structure of bis(\m2-acetato-\k2
 O:O&#x2032;)-bis(\m2-1-(8-(2-oxidophenyl)-3,6-dioxa-2,7-diazaocta-1,7-dien-1-yl)naphthalen-2-olato-\k6
 O:O,N,N&#x2032;,O&#x2032;:O&#x2032;)trizinc(II), C44H38Zn3N4O12
;
_journal_issue 1
_journal_name_full 'Zeitschrift f\"ur Kristallographie - New Crystal Structures'
_journal_page_first 11
_journal_page_last 13
_journal_paper_doi 10.1515/ncrs-2017-0392
_journal_volume 234
_journal_year 2018
_chemical_formula_moiety 'C44 H38 Zn3 N4 O12'
_chemical_formula_sum 'C44 H38 N4 O12 Zn3'
_chemical_formula_weight 1010.89
_space_group_crystal_system monoclinic
_space_group_IT_number 15
_space_group_name_Hall '-C 2yc'
_space_group_name_H-M_alt 'C 1 2/c 1'
_atom_sites_solution_hydrogens geom
_atom_sites_solution_primary iterative
_atom_sites_solution_secondary difmap
_audit_creation_date 2017-09-26
_audit_creation_method
;
Olex2 1.2
(compiled 2017.03.28 svn.r3405 for OlexSys, GUI svn.r5337)
;
_cell_angle_alpha 90.00
_cell_angle_beta 107.635(14)
_cell_angle_gamma 90.00
_cell_formula_units_Z 4
_cell_length_a 16.2076(17)
_cell_length_b 13.9361(19)
_cell_length_c 19.029(3)
_cell_measurement_reflns_used 871
_cell_measurement_temperature 173.00(10)
_cell_measurement_theta_max 22.6240
_cell_measurement_theta_min 3.8630
_cell_volume 4096.1(10)
_computing_cell_refinement
;
CrysAlisPro, Agilent Technologies,
Version 1.171.36.28 (release 01-02-2013 CrysAlis171 .NET)
(compiled Feb  1 2013,16:14:44)
;
_computing_data_collection
;
CrysAlisPro, Agilent Technologies,
Version 1.171.36.28 (release 01-02-2013 CrysAlis171 .NET)
(compiled Feb  1 2013,16:14:44)
;
_computing_data_reduction
;
CrysAlisPro, Agilent Technologies,
Version 1.171.36.28 (release 01-02-2013 CrysAlis171 .NET)
(compiled Feb  1 2013,16:14:44)
;
_computing_molecular_graphics 'Olex2 (Dolomanov et al., 2009)'
_computing_publication_material 'Olex2 (Dolomanov et al., 2009)'
_computing_structure_refinement 'ShelXL (Sheldrick, 2015)'
_computing_structure_solution
;
Superflip (Palatinus & Chapuis, 2007;Palatinus & van der Lee, 2008;
Palatinus et al., 2012)
;
_diffrn_ambient_temperature 173.00(10)
_diffrn_detector_area_resol_mean 16.0733
_diffrn_measured_fraction_theta_full 0.996
_diffrn_measured_fraction_theta_max 0.996
_diffrn_measurement_details
;
#__ type_ start__ end____ width___ exp.time_
  1 omega  -17.00   20.00   1.0000    8.0000
omega____ theta____ kappa____ phi______ frames
    -      -19.5055  -99.0000 -150.0000 37

#__ type_ start__ end____ width___ exp.time_
  2 omega    0.00   91.00   1.0000    8.0000
omega____ theta____ kappa____ phi______ frames
    -       22.6305   57.0000   90.0000 91

#__ type_ start__ end____ width___ exp.time_
  3 omega  -48.00   46.00   1.0000    8.0000
omega____ theta____ kappa____ phi______ frames
    -       22.6305  -57.0000  -60.0000 94

#__ type_ start__ end____ width___ exp.time_
  4 omega   33.00   60.00   1.0000    8.0000
omega____ theta____ kappa____ phi______ frames
    -       22.6305   57.0000  -90.0000 27

#__ type_ start__ end____ width___ exp.time_
  5 omega   50.00   75.00   1.0000    8.0000
omega____ theta____ kappa____ phi______ frames
    -       22.6305   19.0000   30.0000 25
;
_diffrn_measurement_device_type 'SuperNova, Dual, Cu at zero, Eos'
_diffrn_measurement_method '\w scans'
_diffrn_orient_matrix_UB_11 0.0043210000
_diffrn_orient_matrix_UB_12 0.0467039000
_diffrn_orient_matrix_UB_13 0.0155556000
_diffrn_orient_matrix_UB_21 -0.0018407000
_diffrn_orient_matrix_UB_22 -0.0196529000
_diffrn_orient_matrix_UB_23 0.0339072000
_diffrn_orient_matrix_UB_31 0.0456317000
_diffrn_orient_matrix_UB_32 -0.0051171000
_diffrn_orient_matrix_UB_33 0.0117881000
_diffrn_radiation_monochromator mirror
_diffrn_radiation_type MoK\a
_diffrn_radiation_wavelength 0.71073
_diffrn_reflns_av_R_equivalents 0.0999
_diffrn_reflns_av_unetI/netI 0.1684
_diffrn_reflns_limit_h_max 19
_diffrn_reflns_limit_h_min -20
_diffrn_reflns_limit_k_max 17
_diffrn_reflns_limit_k_min -17
_diffrn_reflns_limit_l_max 23
_diffrn_reflns_limit_l_min -23
_diffrn_reflns_number 8635
_diffrn_reflns_theta_full 26.02
_diffrn_reflns_theta_max 26.02
_diffrn_reflns_theta_min 3.69
_diffrn_source 'SuperNova (Mo) X-ray Source'
_exptl_absorpt_coefficient_mu 1.814
_exptl_absorpt_correction_T_max 1.00000
_exptl_absorpt_correction_T_min 0.93058
_exptl_absorpt_correction_type multi-scan
_exptl_absorpt_process_details
;
CrysAlisPro, Agilent Technologies,
Version 1.171.36.28 (release 01-02-2013 CrysAlis171 .NET)
(compiled Feb  1 2013,16:14:44)
Empirical absorption correction using spherical harmonics,
 implemented in SCALE3 ABSPACK scaling algorithm.
;
_exptl_crystal_colour 'clear light colourless'
_exptl_crystal_colour_lustre clear
_exptl_crystal_colour_modifier light
_exptl_crystal_colour_primary colourless
_exptl_crystal_density_diffrn 1.639
_exptl_crystal_density_method 'not measured'
_exptl_crystal_description block
_exptl_crystal_F_000 2064
_exptl_crystal_size_max 0.16
_exptl_crystal_size_mid 0.14
_exptl_crystal_size_min 0.14
_refine_diff_density_max 0.621
_refine_diff_density_min -0.562
_refine_diff_density_rms 0.104
_refine_ls_extinction_method none
_refine_ls_goodness_of_fit_ref 1.010
_refine_ls_hydrogen_treatment constr
_refine_ls_matrix_type full
_refine_ls_number_parameters 286
_refine_ls_number_reflns 4021
_refine_ls_number_restraints 0
_refine_ls_restrained_S_all 1.010
_refine_ls_R_factor_all 0.1620
_refine_ls_R_factor_gt 0.0760
_refine_ls_shift/su_max 0.001
_refine_ls_shift/su_mean 0.000
_refine_ls_structure_factor_coef Fsqd
_refine_ls_weighting_details 'calc w=1/[\s^2^(Fo^2^)+(0.0403P)^2^+0.0000P] where P=(Fo^2^+2Fc^2^)/3'
_refine_ls_weighting_scheme calc
_refine_ls_wR_factor_gt 0.1373
_refine_ls_wR_factor_ref 0.1768
_reflns_number_gt 2006
_reflns_number_total 4021
_reflns_threshold_expression >2sigma(I)
_cod_data_source_file suppl_ncrs-2017-0392_suppl.cif
_cod_data_source_block w77
_cod_original_formula_sum 'C44 H38 Zn3 N4 O12'
_cod_database_code 8105524
_reflns_odcompleteness_completeness 99.61
_reflns_odcompleteness_iscentric 1
_reflns_odcompleteness_theta 26.32
_olex2_refinement_description
;
1. Fixed Uiso
 At 1.2 times of:
  All C(H) groups, All C(H,H) groups
 At 1.5 times of:
  All C(H,H,H) groups
2.a Secondary CH2 refined with riding coordinates:
 C12(H12A,H12B), C13(H13A,H13B)
2.b Aromatic/amide H refined with riding coordinates:
 C2(H2), C3(H3), C5(H5), C6(H6), C7(H7), C8(H8), C11(H11), C14(H14), C16(H16),
 C17(H17), C18(H18), C19(H19)
2.c Idealised Me refined as rotating group:
 C22(H22A,H22B,H22C)
;
_olex2_date_sample_data_collection 2017-09-26
_olex2_submission_special_instructions 'No special instructions were received'

loop_
_space_group_symop_id
_space_group_symop_operation_xyz
1 'x, y, z'
2 '-x, y, -z+1/2'
3 'x+1/2, y+1/2, z'
4 '-x+1/2, y+1/2, -z+1/2'
5 '-x, -y, -z'
6 'x, -y, z-1/2'
7 '-x+1/2, -y+1/2, -z'
8 'x+1/2, -y+1/2, z-1/2'

loop_
_atom_site_label
_atom_site_type_symbol
_atom_site_fract_x
_atom_site_fract_y
_atom_site_fract_z
_atom_site_U_iso_or_equiv
_atom_site_adp_type
_atom_site_occupancy
_atom_site_calc_flag
_atom_site_disorder_assembly
_atom_site_disorder_group
_atom_site_site_symmetry_order
_atom_site_refinement_flags_posn
_atom_site_refinement_flags_adp
_atom_site_refinement_flags_occupancy
Zn1 Zn 0.0000 0.55777(9) 0.2500 0.0350(4) Uani 1 d . . 2 S T P
Zn2 Zn 0.19058(5) 0.54874(7) 0.26763(5) 0.0404(3) Uani 1 d . . 1 . . .
O1 O 0.1077(3) 0.6531(4) 0.2863(3) 0.0367(13) Uani 1 d . . 1 . . .
O2 O 0.3745(3) 0.5945(4) 0.3520(3) 0.0560(17) Uani 1 d . . 1 . . .
O3 O 0.3491(4) 0.4232(5) 0.2622(4) 0.070(2) Uani 1 d . . 1 . . .
O4 O 0.1024(3) 0.4596(4) 0.2850(3) 0.0432(14) Uani 1 d . . 1 . . .
O5 O 0.1583(3) 0.5779(4) 0.1619(3) 0.0506(16) Uani 1 d . . 1 . . .
O6 O 0.0160(3) 0.5655(4) 0.1459(3) 0.0404(14) Uani 1 d . . 1 . . .
N1 N 0.2887(4) 0.6336(5) 0.3286(4) 0.0476(19) Uani 1 d . . 1 . . .
N2 N 0.2708(4) 0.4244(5) 0.2805(4) 0.050(2) Uani 1 d . . 1 . . .
C1 C 0.1219(5) 0.7234(6) 0.3330(4) 0.0358(19) Uani 1 d . . 1 . . .
C2 C 0.0512(5) 0.7729(6) 0.3447(4) 0.040(2) Uani 1 d . . 1 . . .
H2 H -0.0045 0.7531 0.3188 0.049 Uiso 1 calc . . 1 R . .
C3 C 0.0606(5) 0.8487(6) 0.3924(4) 0.042(2) Uani 1 d . . 1 . . .
H3 H 0.0118 0.8797 0.3972 0.051 Uiso 1 calc . . 1 R . .
C4 C 0.1437(5) 0.8802(6) 0.4341(4) 0.043(2) Uani 1 d . . 1 . . .
C5 C 0.1507(6) 0.9552(7) 0.4821(6) 0.072(3) Uani 1 d . . 1 . . .
H5 H 0.1004 0.9837 0.4860 0.087 Uiso 1 calc . . 1 R . .
C6 C 0.2306(7) 0.9906(7) 0.5255(5) 0.067(3) Uani 1 d . . 1 . . .
H6 H 0.2347 1.0407 0.5587 0.080 Uiso 1 calc . . 1 R . .
C7 C 0.3057(7) 0.9457(7) 0.5161(6) 0.073(3) Uani 1 d . . 1 . . .
H7 H 0.3605 0.9672 0.5430 0.087 Uiso 1 calc . . 1 R . .
C8 C 0.2972(6) 0.8694(7) 0.4666(6) 0.066(3) Uani 1 d . . 1 . . .
H8 H 0.3471 0.8411 0.4615 0.080 Uiso 1 calc . . 1 R . .
C9 C 0.2161(5) 0.8336(6) 0.4242(4) 0.042(2) Uani 1 d . . 1 . . .
C10 C 0.2065(5) 0.7543(6) 0.3746(4) 0.038(2) Uani 1 d . . 1 . . .
C11 C 0.2815(5) 0.7040(6) 0.3719(4) 0.044(2) Uani 1 d . . 1 . . .
H11 H 0.3331 0.7240 0.4057 0.053 Uiso 1 calc . . 1 R . .
C12 C 0.4081(5) 0.5827(7) 0.2905(5) 0.062(3) Uani 1 d . . 1 . . .
H12A H 0.4684 0.5639 0.3097 0.074 Uiso 1 calc . . 1 R . .
H12B H 0.4065 0.6447 0.2669 0.074 Uiso 1 calc . . 1 R . .
C13 C 0.3630(6) 0.5116(8) 0.2325(6) 0.068(3) Uani 1 d . . 1 . . .
H13A H 0.3077 0.5379 0.2038 0.081 Uiso 1 calc . . 1 R . .
H13B H 0.3975 0.5014 0.1995 0.081 Uiso 1 calc . . 1 R . .
C14 C 0.2589(6) 0.3438(7) 0.3081(5) 0.065(3) Uani 1 d . . 1 . . .
H14 H 0.3005 0.2966 0.3120 0.079 Uiso 1 calc . . 1 R . .
C15 C 0.1861(5) 0.3202(6) 0.3337(5) 0.051(2) Uani 1 d . . 1 . . .
C16 C 0.1915(6) 0.2338(7) 0.3711(6) 0.082(4) Uani 1 d . . 1 . . .
H16 H 0.2400 0.1952 0.3773 0.098 Uiso 1 calc . . 1 R . .
C17 C 0.1276(7) 0.2039(7) 0.3991(6) 0.074(3) Uani 1 d . . 1 . . .
H17 H 0.1344 0.1481 0.4271 0.088 Uiso 1 calc . . 1 R . .
C18 C 0.0525(6) 0.2577(7) 0.3854(5) 0.061(3) Uani 1 d . . 1 . . .
H18 H 0.0072 0.2361 0.4017 0.073 Uiso 1 calc . . 1 R . .
C19 C 0.0449(6) 0.3440(6) 0.3473(5) 0.048(2) Uani 1 d . . 1 . . .
H19 H -0.0058 0.3796 0.3386 0.058 Uiso 1 calc . . 1 R . .
C20 C 0.1116(5) 0.3786(6) 0.3216(4) 0.041(2) Uani 1 d . . 1 . . .
C21 C 0.0789(5) 0.5836(6) 0.1235(4) 0.040(2) Uani 1 d . . 1 . . .
C22 C 0.0607(5) 0.6181(7) 0.0470(5) 0.063(3) Uani 1 d . . 1 . . .
H22A H 0.0312 0.5688 0.0134 0.094 Uiso 1 calc . . 1 GR . .
H22B H 0.1142 0.6335 0.0376 0.094 Uiso 1 calc . . 1 GR . .
H22C H 0.0249 0.6743 0.0400 0.094 Uiso 1 calc . . 1 GR . .

loop_
_atom_site_aniso_label
_atom_site_aniso_U_11
_atom_site_aniso_U_22
_atom_site_aniso_U_33
_atom_site_aniso_U_23
_atom_site_aniso_U_13
_atom_site_aniso_U_12
Zn1 0.0254(6) 0.0375(8) 0.0433(8) 0.000 0.0119(6) 0.000
Zn2 0.0257(5) 0.0501(7) 0.0460(6) -0.0037(5) 0.0118(4) -0.0016(5)
O1 0.026(3) 0.035(3) 0.050(3) -0.004(3) 0.012(2) -0.003(2)
O2 0.029(3) 0.074(5) 0.060(4) -0.022(4) 0.005(3) 0.001(3)
O3 0.041(4) 0.065(5) 0.111(6) -0.036(5) 0.035(4) 0.002(4)
O4 0.034(3) 0.041(4) 0.057(4) 0.008(3) 0.017(3) 0.007(3)
O5 0.035(3) 0.072(5) 0.047(4) 0.000(3) 0.015(3) -0.004(3)
O6 0.027(3) 0.050(4) 0.044(3) -0.009(3) 0.011(2) -0.002(3)
N1 0.025(4) 0.055(5) 0.060(5) -0.001(4) 0.009(3) 0.002(3)
N2 0.030(4) 0.049(5) 0.068(5) -0.016(4) 0.012(3) 0.002(4)
C1 0.044(5) 0.025(5) 0.041(5) 0.009(4) 0.018(4) -0.003(4)
C2 0.039(5) 0.035(5) 0.045(5) -0.007(4) 0.010(4) -0.006(4)
C3 0.047(5) 0.033(5) 0.045(5) 0.003(4) 0.011(4) 0.007(4)
C4 0.062(6) 0.024(5) 0.038(5) -0.007(4) 0.010(4) -0.010(4)
C5 0.067(7) 0.068(8) 0.075(8) 0.002(7) 0.010(6) 0.001(6)
C6 0.079(7) 0.062(7) 0.057(7) 0.003(6) 0.018(6) -0.010(6)
C7 0.085(8) 0.052(7) 0.075(8) 0.000(6) 0.015(6) -0.008(6)
C8 0.072(7) 0.041(6) 0.086(8) -0.005(6) 0.023(6) -0.010(5)
C9 0.046(5) 0.032(5) 0.046(5) 0.005(4) 0.010(4) -0.006(4)
C10 0.037(5) 0.033(5) 0.044(5) 0.006(4) 0.011(4) -0.006(4)
C11 0.036(5) 0.051(6) 0.043(5) -0.006(5) 0.008(4) -0.014(4)
C12 0.048(5) 0.089(8) 0.058(6) -0.021(6) 0.032(5) 0.007(5)
C13 0.033(5) 0.097(9) 0.074(7) -0.026(7) 0.019(5) -0.002(6)
C14 0.037(5) 0.056(7) 0.090(8) -0.025(7) -0.003(5) 0.005(5)
C15 0.050(5) 0.018(5) 0.073(7) -0.002(5) 0.000(5) 0.017(4)
C16 0.053(6) 0.043(7) 0.132(11) 0.015(7) 0.004(7) 0.008(5)
C17 0.081(8) 0.048(7) 0.079(8) 0.024(6) 0.003(6) 0.001(6)
C18 0.074(7) 0.044(6) 0.066(7) -0.010(5) 0.022(6) -0.032(5)
C19 0.060(6) 0.031(5) 0.052(6) -0.002(5) 0.014(5) -0.006(5)
C20 0.047(5) 0.036(5) 0.039(5) -0.007(4) 0.012(4) -0.005(4)
C21 0.036(5) 0.042(5) 0.038(5) -0.010(4) 0.008(4) -0.002(4)
C22 0.058(6) 0.083(8) 0.050(6) -0.002(6) 0.019(5) 0.001(5)

loop_
_atom_type_symbol
_atom_type_description
_atom_type_scat_dispersion_real
_atom_type_scat_dispersion_imag
_atom_type_scat_source
C C 0.0033 0.0016 'International Tables Vol C Tables 4.2.6.8 and 6.1.1.4'
H H 0.0000 0.0000 'International Tables Vol C Tables 4.2.6.8 and 6.1.1.4'
N N 0.0061 0.0033 'International Tables Vol C Tables 4.2.6.8 and 6.1.1.4'
O O 0.0106 0.0060 'International Tables Vol C Tables 4.2.6.8 and 6.1.1.4'
Zn Zn 0.2839 1.4301 'International Tables Vol C Tables 4.2.6.8 and 6.1.1.4'

loop_
_geom_angle_atom_site_label_1
_geom_angle_atom_site_label_2
_geom_angle_atom_site_label_3
_geom_angle
_geom_angle_site_symmetry_1
_geom_angle_site_symmetry_3
Zn2 Zn1 Zn2 175.21(6) . 2
O1 Zn1 Zn2 43.83(13) . .
O1 Zn1 Zn2 43.83(13) 2 2
O1 Zn1 Zn2 140.67(14) . 2
O1 Zn1 Zn2 140.67(14) 2 .
O1 Zn1 O1 103.0(3) . 2
O4 Zn1 Zn2 41.42(14) . .
O4 Zn1 Zn2 134.05(15) . 2
O4 Zn1 Zn2 41.42(14) 2 2
O4 Zn1 Zn2 134.05(15) 2 .
O4 Zn1 O1 177.8(2) . 2
O4 Zn1 O1 177.8(2) 2 .
O4 Zn1 O1 79.2(2) . .
O4 Zn1 O1 79.2(2) 2 2
O4 Zn1 O4 98.6(3) 2 .
O6 Zn1 Zn2 108.44(13) 2 .
O6 Zn1 Zn2 71.82(13) 2 2
O6 Zn1 Zn2 71.82(13) . .
O6 Zn1 Zn2 108.44(13) . 2
O6 Zn1 O1 89.15(19) . 2
O6 Zn1 O1 87.13(19) . .
O6 Zn1 O1 87.13(19) 2 2
O6 Zn1 O1 89.15(19) 2 .
O6 Zn1 O4 92.7(2) 2 .
O6 Zn1 O4 92.7(2) . 2
O6 Zn1 O4 91.2(2) . .
O6 Zn1 O4 91.2(2) 2 2
O6 Zn1 O6 174.0(3) . 2
O1 Zn2 Zn1 45.22(13) . .
O1 Zn2 N2 161.6(3) . .
O4 Zn2 Zn1 44.08(14) . .
O4 Zn2 O1 82.9(2) . .
O4 Zn2 N1 137.8(2) . .
O4 Zn2 N2 85.2(2) . .
O5 Zn2 Zn1 86.04(14) . .
O5 Zn2 O1 92.5(2) . .
O5 Zn2 O4 108.5(2) . .
O5 Zn2 N1 112.6(2) . .
O5 Zn2 N2 104.5(3) . .
N1 Zn2 Zn1 129.55(19) . .
N1 Zn2 O1 86.0(2) . .
N1 Zn2 N2 93.6(3) . .
N2 Zn2 Zn1 128.00(19) . .
Zn2 O1 Zn1 90.9(2) . .
C1 O1 Zn1 130.6(4) . .
C1 O1 Zn2 130.9(5) . .
N1 O2 C12 111.2(6) . .
C13 O3 N2 110.8(6) . .
Zn2 O4 Zn1 94.5(2) . .
C20 O4 Zn1 133.0(5) . .
C20 O4 Zn2 130.7(5) . .
C21 O5 Zn2 120.8(5) . .
C21 O6 Zn1 133.6(5) . .
O2 N1 Zn2 118.2(5) . .
C11 N1 Zn2 126.2(5) . .
C11 N1 O2 110.7(6) . .
O3 N2 Zn2 122.8(5) . .
C14 N2 Zn2 126.7(6) . .
C14 N2 O3 110.5(7) . .
O1 C1 C2 119.6(7) . .
O1 C1 C10 123.4(7) . .
C2 C1 C10 117.0(7) . .
C1 C2 H2 118.4 . .
C3 C2 C1 123.3(7) . .
C3 C2 H2 118.4 . .
C2 C3 H3 119.7 . .
C2 C3 C4 120.6(8) . .
C4 C3 H3 119.7 . .
C5 C4 C3 119.1(9) . .
C5 C4 C9 122.6(8) . .
C9 C4 C3 118.3(8) . .
C4 C5 H5 118.7 . .
C4 C5 C6 122.6(10) . .
C6 C5 H5 118.7 . .
C5 C6 H6 121.8 . .
C5 C6 C7 116.3(10) . .
C7 C6 H6 121.8 . .
C6 C7 H7 119.8 . .
C8 C7 C6 120.3(10) . .
C8 C7 H7 119.8 . .
C7 C8 H8 118.7 . .
C7 C8 C9 122.5(9) . .
C9 C8 H8 118.7 . .
C4 C9 C8 115.7(8) . .
C4 C9 C10 121.2(7) . .
C8 C9 C10 123.1(8) . .
C1 C10 C9 119.5(7) . .
C11 C10 C1 121.4(7) . .
C11 C10 C9 118.9(7) . .
N1 C11 C10 129.4(7) . .
N1 C11 H11 115.3 . .
C10 C11 H11 115.3 . .
O2 C12 H12A 108.1 . .
O2 C12 H12B 108.1 . .
O2 C12 C13 116.9(7) . .
H12A C12 H12B 107.3 . .
C13 C12 H12A 108.1 . .
C13 C12 H12B 108.1 . .
O3 C13 C12 112.7(9) . .
O3 C13 H13A 109.0 . .
O3 C13 H13B 109.0 . .
C12 C13 H13A 109.0 . .
C12 C13 H13B 109.0 . .
H13A C13 H13B 107.8 . .
N2 C14 H14 117.3 . .
N2 C14 C15 125.4(8) . .
C15 C14 H14 117.3 . .
C16 C15 C14 116.1(8) . .
C16 C15 C20 120.0(9) . .
C20 C15 C14 123.9(8) . .
C15 C16 H16 119.1 . .
C17 C16 C15 121.8(9) . .
C17 C16 H16 119.1 . .
C16 C17 H17 120.4 . .
C16 C17 C18 119.3(9) . .
C18 C17 H17 120.4 . .
C17 C18 H18 120.0 . .
C17 C18 C19 120.1(9) . .
C19 C18 H18 120.0 . .
C18 C19 H19 119.2 . .
C18 C19 C20 121.5(8) . .
C20 C19 H19 119.2 . .
O4 C20 C15 122.4(8) . .
O4 C20 C19 120.4(7) . .
C19 C20 C15 117.1(8) . .
O5 C21 C22 116.9(7) . .
O6 C21 O5 125.4(8) . .
O6 C21 C22 117.7(7) . .
C21 C22 H22A 109.5 . .
C21 C22 H22B 109.5 . .
C21 C22 H22C 109.5 . .
H22A C22 H22B 109.5 . .
H22A C22 H22C 109.5 . .
H22B C22 H22C 109.5 . .

loop_
_geom_bond_atom_site_label_1
_geom_bond_atom_site_label_2
_geom_bond_distance
_geom_bond_site_symmetry_2
Zn1 Zn2 3.0069(8) .
Zn1 Zn2 3.0069(8) 2
Zn1 O1 2.135(5) .
Zn1 O1 2.135(5) 2
Zn1 O4 2.098(5) 2
Zn1 O4 2.098(5) .
Zn1 O6 2.077(5) 2
Zn1 O6 2.077(5) .
Zn2 O1 2.083(5) .
Zn2 O4 1.995(5) .
Zn2 O5 1.961(5) .
Zn2 N1 2.038(7) .
Zn2 N2 2.135(7) .
O1 C1 1.296(8) .
O2 N1 1.434(7) .
O2 C12 1.442(9) .
O3 N2 1.415(8) .
O3 C13 1.401(11) .
O4 C20 1.311(9) .
O5 C21 1.275(8) .
O6 C21 1.245(8) .
N1 C11 1.308(9) .
N2 C14 1.278(11) .
C1 C2 1.412(10) .
C1 C10 1.426(10) .
C2 H2 0.9300 .
C2 C3 1.370(10) .
C3 H3 0.9300 .
C3 C4 1.410(10) .
C4 C5 1.370(11) .
C4 C9 1.403(10) .
C5 H5 0.9300 .
C5 C6 1.399(12) .
C6 H6 0.9300 .
C6 C7 1.427(12) .
C7 H7 0.9300 .
C7 C8 1.400(12) .
C8 H8 0.9300 .
C8 C9 1.410(11) .
C9 C10 1.431(10) .
C10 C11 1.418(10) .
C11 H11 0.9300 .
C12 H12A 0.9700 .
C12 H12B 0.9700 .
C12 C13 1.498(12) .
C13 H13A 0.9700 .
C13 H13B 0.9700 .
C14 H14 0.9300 .
C14 C15 1.444(12) .
C15 C16 1.388(12) .
C15 C20 1.415(10) .
C16 H16 0.9300 .
C16 C17 1.366(12) .
C17 H17 0.9300 .
C17 C18 1.384(12) .
C18 H18 0.9300 .
C18 C19 1.390(11) .
C19 H19 0.9300 .
C19 C20 1.401(10) .
C21 C22 1.475(10) .
C22 H22A 0.9600 .
C22 H22B 0.9600 .
C22 H22C 0.9600 .

loop_
_geom_torsion_atom_site_label_1
_geom_torsion_atom_site_label_2
_geom_torsion_atom_site_label_3
_geom_torsion_atom_site_label_4
_geom_torsion
_geom_torsion_site_symmetry_1
_geom_torsion_site_symmetry_2
_geom_torsion_site_symmetry_3
_geom_torsion_site_symmetry_4
Zn1 Zn2 O1 C1 151.1(7) . . . .
Zn1 Zn2 O4 C20 -166.0(8) . . . .
Zn1 Zn2 O5 C21 -4.5(6) . . . .
Zn1 Zn2 N1 O2 155.3(4) . . . .
Zn1 Zn2 N1 C11 2.6(8) . . . .
Zn1 Zn2 N2 O3 156.6(4) . . . .
Zn1 Zn2 N2 C14 -27.0(9) . . . .
Zn1 O1 C1 C2 -27.0(10) . . . .
Zn1 O1 C1 C10 152.6(5) . . . .
Zn1 O4 C20 C15 174.7(6) . . . .
Zn1 O4 C20 C19 -2.0(11) . . . .
Zn1 O6 C21 O5 20.2(13) . . . .
Zn1 O6 C21 C22 -157.4(6) . . . .
Zn2 Zn1 O1 Zn2 177.49(4) 2 . . .
Zn2 Zn1 O1 C1 -151.2(7) . . . .
Zn2 Zn1 O1 C1 26.3(7) 2 . . .
Zn2 Zn1 O4 Zn2 177.71(4) 2 . . .
Zn2 Zn1 O4 C20 165.5(8) . . . .
Zn2 Zn1 O4 C20 -16.8(8) 2 . . .
Zn2 Zn1 O6 C21 -16.8(7) . . . .
Zn2 Zn1 O6 C21 168.2(7) 2 . . .
Zn2 O1 C1 C2 -167.4(5) . . . .
Zn2 O1 C1 C10 12.2(11) . . . .
Zn2 O4 C20 C15 -24.5(11) . . . .
Zn2 O4 C20 C19 158.8(6) . . . .
Zn2 O5 C21 O6 -5.3(12) . . . .
Zn2 O5 C21 C22 172.3(6) . . . .
Zn2 N1 C11 C10 -16.9(13) . . . .
Zn2 N2 C14 C15 2.4(14) . . . .
O1 Zn1 Zn2 O1 40.6(4) 2 . . .
O1 Zn1 Zn2 O4 140.6(3) . . . .
O1 Zn1 Zn2 O4 -178.8(3) 2 . . .
O1 Zn1 Zn2 O5 -97.6(3) . . . .
O1 Zn1 Zn2 O5 -56.9(3) 2 . . .
O1 Zn1 Zn2 N1 18.7(3) . . . .
O1 Zn1 Zn2 N1 59.3(3) 2 . . .
O1 Zn1 Zn2 N2 -162.2(3) 2 . . .
O1 Zn1 Zn2 N2 157.1(3) . . . .
O1 Zn1 O1 Zn2 -155.0(2) 2 . . .
O1 Zn1 O1 C1 53.8(6) 2 . . .
O1 Zn1 O4 Zn2 -26.6(2) . . . .
O1 Zn1 O4 C20 138.9(7) . . . .
O1 Zn1 O6 C21 128.2(8) 2 . . .
O1 Zn1 O6 C21 25.1(8) . . . .
O1 Zn2 O4 Zn1 27.0(2) . . . .
O1 Zn2 O4 C20 -139.0(7) . . . .
O1 Zn2 O5 C21 -49.3(6) . . . .
O1 Zn2 N1 O2 168.5(5) . . . .
O1 Zn2 N1 C11 15.8(7) . . . .
O1 Zn2 N2 O3 -142.3(6) . . . .
O1 Zn2 N2 C14 34.1(13) . . . .
O1 C1 C2 C3 -179.2(7) . . . .
O1 C1 C10 C9 179.1(7) . . . .
O1 C1 C10 C11 -5.3(12) . . . .
O2 N1 C11 C10 -171.3(8) . . . .
O2 C12 C13 O3 -48.2(11) . . . .
O3 N2 C14 C15 179.3(8) . . . .
O4 Zn1 Zn2 O1 -140.6(3) . . . .
O4 Zn1 Zn2 O1 -179.0(3) 2 . . .
O4 Zn1 Zn2 O4 -38.4(4) 2 . . .
O4 Zn1 Zn2 O5 121.9(3) . . . .
O4 Zn1 Zn2 O5 83.4(3) 2 . . .
O4 Zn1 Zn2 N1 -121.9(3) . . . .
O4 Zn1 Zn2 N1 -160.4(3) 2 . . .
O4 Zn1 Zn2 N2 16.6(3) . . . .
O4 Zn1 Zn2 N2 -21.9(3) 2 . . .
O4 Zn1 O1 Zn2 25.31(19) . . . .
O4 Zn1 O1 C1 -125.9(6) . . . .
O4 Zn1 O4 Zn2 153.1(3) 2 . . .
O4 Zn1 O4 C20 -41.3(6) 2 . . .
O4 Zn1 O6 C21 -54.0(8) . . . .
O4 Zn1 O6 C21 -152.7(8) 2 . . .
O4 Zn2 O1 Zn1 -26.4(2) . . . .
O4 Zn2 O1 C1 124.7(6) . . . .
O4 Zn2 O5 C21 34.0(7) . . . .
O4 Zn2 N1 O2 93.7(6) . . . .
O4 Zn2 N1 C11 -59.0(8) . . . .
O4 Zn2 N2 O3 168.1(6) . . . .
O4 Zn2 N2 C14 -15.5(8) . . . .
O5 Zn2 O1 Zn1 81.9(2) . . . .
O5 Zn2 O1 C1 -127.1(6) . . . .
O5 Zn2 O4 Zn1 -63.3(3) . . . .
O5 Zn2 O4 C20 130.7(7) . . . .
O5 Zn2 N1 O2 -100.4(5) . . . .
O5 Zn2 N1 C11 106.9(7) . . . .
O5 Zn2 N2 O3 60.2(6) . . . .
O5 Zn2 N2 C14 -123.3(8) . . . .
O6 Zn1 Zn2 O1 -68.3(3) 2 . . .
O6 Zn1 Zn2 O1 105.4(2) . . . .
O6 Zn1 Zn2 O4 -114.0(3) . . . .
O6 Zn1 Zn2 O4 72.3(3) 2 . . .
O6 Zn1 Zn2 O5 -165.8(2) 2 . . .
O6 Zn1 Zn2 O5 7.9(2) . . . .
O6 Zn1 Zn2 N1 -49.6(3) 2 . . .
O6 Zn1 Zn2 N1 124.1(3) . . . .
O6 Zn1 Zn2 N2 88.9(3) 2 . . .
O6 Zn1 Zn2 N2 -97.4(3) . . . .
O6 Zn1 O1 Zn2 -66.5(2) . . . .
O6 Zn1 O1 Zn2 118.2(2) 2 . . .
O6 Zn1 O1 C1 142.3(6) . . . .
O6 Zn1 O1 C1 -33.0(6) 2 . . .
O6 Zn1 O4 Zn2 60.3(2) . . . .
O6 Zn1 O4 Zn2 -115.2(2) 2 . . .
O6 Zn1 O4 C20 50.3(7) 2 . . .
O6 Zn1 O4 C20 -134.2(7) . . . .
N1 Zn2 O1 Zn1 -165.7(2) . . . .
N1 Zn2 O1 C1 -14.6(6) . . . .
N1 Zn2 O4 Zn1 102.9(3) . . . .
N1 Zn2 O4 C20 -63.1(8) . . . .
N1 Zn2 O5 C21 -136.0(6) . . . .
N1 Zn2 N2 O3 -54.2(6) . . . .
N1 Zn2 N2 C14 122.2(8) . . . .
N1 O2 C12 C13 -65.0(10) . . . .
N2 Zn2 O1 Zn1 -76.3(7) . . . .
N2 Zn2 O1 C1 74.8(10) . . . .
N2 Zn2 O4 Zn1 -167.0(3) . . . .
N2 Zn2 O4 C20 27.0(7) . . . .
N2 Zn2 O5 C21 123.8(6) . . . .
N2 Zn2 N1 O2 6.9(6) . . . .
N2 Zn2 N1 C11 -145.8(7) . . . .
N2 O3 C13 C12 86.6(8) . . . .
N2 C14 C15 C16 -171.2(9) . . . .
N2 C14 C15 C20 9.7(15) . . . .
C1 C2 C3 C4 -1.4(12) . . . .
C1 C10 C11 N1 8.4(13) . . . .
C2 C1 C10 C9 -1.3(11) . . . .
C2 C1 C10 C11 174.3(7) . . . .
C2 C3 C4 C5 -179.0(8) . . . .
C2 C3 C4 C9 1.6(12) . . . .
C3 C4 C5 C6 180.0(8) . . . .
C3 C4 C9 C8 179.0(7) . . . .
C3 C4 C9 C10 -1.8(12) . . . .
C4 C5 C6 C7 1.4(15) . . . .
C4 C9 C10 C1 1.7(11) . . . .
C4 C9 C10 C11 -174.0(7) . . . .
C5 C4 C9 C8 -0.4(13) . . . .
C5 C4 C9 C10 178.8(8) . . . .
C5 C6 C7 C8 -1.1(14) . . . .
C6 C7 C8 C9 0.1(15) . . . .
C7 C8 C9 C4 0.7(13) . . . .
C7 C8 C9 C10 -178.6(8) . . . .
C8 C9 C10 C1 -179.1(8) . . . .
C8 C9 C10 C11 5.2(12) . . . .
C9 C4 C5 C6 -0.6(15) . . . .
C9 C10 C11 N1 -176.0(8) . . . .
C10 C1 C2 C3 1.2(11) . . . .
C12 O2 N1 Zn2 70.2(7) . . . .
C12 O2 N1 C11 -133.1(7) . . . .
C13 O3 N2 Zn2 -2.6(9) . . . .
C13 O3 N2 C14 -179.5(8) . . . .
C14 C15 C16 C17 178.9(9) . . . .
C14 C15 C20 O4 0.7(13) . . . .
C14 C15 C20 C19 177.5(8) . . . .
C15 C16 C17 C18 4.6(16) . . . .
C16 C15 C20 O4 -178.3(8) . . . .
C16 C15 C20 C19 -1.5(13) . . . .
C16 C17 C18 C19 -3.8(15) . . . .
C17 C18 C19 C20 0.3(13) . . . .
C18 C19 C20 O4 179.2(7) . . . .
C18 C19 C20 C15 2.3(12) . . . .
C20 C15 C16 C17 -2.0(15) . . . .
